data_2005296
loop_
_publ_author_name
'Bolte, M.'
'Berger, B.'

_publ_section_title
;
 An Arylsulfonyloxazolidine
;
_journal_issue 8
_journal_name_full 'Acta Crystallographica Section C'
_journal_page_first 1987
_journal_page_last 1989
_journal_paper_doi 10.1107/S0108270196007718
_journal_volume 52
_journal_year 1996
_chemical_formula_sum 'C21 H23 N O4 S'
_chemical_formula_weight 385.46
_chemical_name_systematic
;
[2R,2(1S),4S]-2-(2-Oxocyclopentyl)-4-phenyl-3-(p-toluenesulfonyl)-
1,3-oxazolidine
;
_space_group_IT_number 19
_symmetry_cell_setting orthorhombic
_symmetry_space_group_name_Hall 'P 2ac 2ab'
_symmetry_space_group_name_H-M 'P 21 21 21'
_audit_creation_method SHELXL
_cell_angle_alpha 90
_cell_angle_beta 90
_cell_angle_gamma 90
_cell_formula_units_Z 4
_cell_length_a 8.704(1)
_cell_length_b 12.636(1)
_cell_length_c 17.819(2)
_cell_measurement_reflns_used 25
_cell_measurement_temperature 293
_cell_measurement_theta_max 35.00
_cell_measurement_theta_min 30.00
_cell_volume 1959.8(4)
_computing_cell_refinement SDP
_computing_data_collection 'SDP (Enraf-Nonius, 1985)'
_computing_data_reduction SDP
_computing_molecular_graphics 'SHELXTL-Plus (Sheldrick, 1991)'
_computing_structure_refinement 'SHELXL96 (Sheldrick, 1996)'
_computing_structure_solution 'SHELXS86 (Sheldrick, 1985)'
_diffrn_ambient_temperature 293
_diffrn_measurement_device 'ENRAF-Nonius CAD4 4-circle-diffractometer'
_diffrn_measurement_method \w
_diffrn_radiation_monochromator 'highly oriented graphite crystal'
_diffrn_radiation_source 'fine-focus sealed tube'
_diffrn_radiation_type CuK\a
_diffrn_radiation_wavelength 1.5418
_diffrn_reflns_av_R_equivalents 0.0262
_diffrn_reflns_av_sigmaI/netI 0.0175
_diffrn_reflns_limit_h_max 9
_diffrn_reflns_limit_h_min -9
_diffrn_reflns_limit_k_max 3
_diffrn_reflns_limit_k_min -14
_diffrn_reflns_limit_l_max 20
_diffrn_reflns_limit_l_min -20
_diffrn_reflns_number 9208
_diffrn_reflns_theta_max 59.91
_diffrn_reflns_theta_min 4.29
_diffrn_standards_decay_% 0.80
_diffrn_standards_interval_time 92
_diffrn_standards_number 3
_exptl_absorpt_coefficient_mu 1.686
_exptl_absorpt_correction_type none
_exptl_crystal_colour 'colourless transparent'
_exptl_crystal_density_diffrn 1.306
_exptl_crystal_density_meas ?
_exptl_crystal_density_method N/A
_exptl_crystal_description block
_exptl_crystal_F_000 816
_exptl_crystal_size_max 0.60
_exptl_crystal_size_mid 0.30
_exptl_crystal_size_min 0.25
_refine_diff_density_max 0.164
_refine_diff_density_min -0.157
_refine_ls_abs_structure_details 'Flack (1983)'
_refine_ls_abs_structure_Flack 0.009(14)
_refine_ls_extinction_coef 0.0053(4)
_refine_ls_extinction_method 'SHELXL96 (Sheldrick, 1996)'
_refine_ls_goodness_of_fit_all 1.018
_refine_ls_goodness_of_fit_obs 1.026
_refine_ls_matrix_type full
_refine_ls_number_parameters 246
_refine_ls_number_reflns 2901
_refine_ls_number_restraints 0
_refine_ls_restrained_S_all 1.018
_refine_ls_restrained_S_obs 1.026
_refine_ls_R_factor_all 0.0290
_refine_ls_R_factor_obs 0.0286
_refine_ls_shift/esd_max 0.162
_refine_ls_shift/esd_mean 0.005
_refine_ls_structure_factor_coef Fsqd
_refine_ls_weighting_details 'w = 1/[\s^2^(Fo^2^)+(0.0628P)^2^+0.0925P] where P=(Fo^2^+2Fc^2^)/3'
_refine_ls_weighting_scheme calc
_refine_ls_wR_factor_all 0.0815
_refine_ls_wR_factor_obs 0.0811
_reflns_number_observed 2834
_reflns_number_total 2901
_reflns_observed_criterion >2sigma(I)
_cod_data_source_file sk1036.cif
_cod_data_source_block hobb4
_cod_depositor_comments
;
The following automatic conversions were performed:
'_symmetry_cell_setting' value 'Orthorhombic' changed to 'orthorhombic'
according to '/home/saulius/struct/CIF-dictionaries/cif_core.dic'
dictionary named 'cif_core.dic' version 2.4.1 from 2010-06-29.

Automatic conversion script
Id: cif_fix_enum 1527 2010-12-29 10:47:43Z saulius 

The following automatic conversions were performed:

'_symmetry_cell_setting' value 'Orthorhombic' changed to
'orthorhombic' according to
/home/saulius/struct/CIF-dictionaries/cif_core.dic dictionary named
'cif_core.dic' version 2.4.1 from 2010-06-29.

Automatic conversion script
Id: cif_fix_values 1715 2011-07-08 13:25:40Z adriana 

The following automatic conversions were performed:

'_exptl_crystal_density_meas' value 'N/A' was changed to '?' - the
value is perceived as not measured.

Automatic conversion script
Id: cif_fix_values 3008 2015-01-20 13:52:24Z robertas 

The following automatic conversions were performed:

'_refine_ls_weighting_scheme' value 'calc w =
1/[\s^2^(Fo^2^)+(0.0628P)^2^+0.0925P] where P=(Fo^2^+2Fc^2^)/3' was
changed to 'calc'. New tag '_refine_ls_weighting_details' was
created. The value of the new tag was set to 'w =
1/[\s^2^(Fo^2^)+(0.0628P)^2^+0.0925P] where P=(Fo^2^+2Fc^2^)/3'.

Automatic conversion script
Id: cif_fix_values 3143 2015-03-26 13:38:13Z robertas 
;
_cod_database_code 2005296

loop_
_symmetry_equiv_pos_as_xyz
'x, y, z'
'-x+1/2, -y, z+1/2'
'-x, y+1/2, -z+1/2'
'x+1/2, -y+1/2, -z'

loop_
_atom_site_aniso_label
_atom_site_aniso_U_11
_atom_site_aniso_U_22
_atom_site_aniso_U_33
_atom_site_aniso_U_12
_atom_site_aniso_U_13
_atom_site_aniso_U_23
O1 0.0808(9) 0.0994(11) 0.0953(9) 0.0124(9) -0.0179(9) 0.0321(9)
C2 0.0683(11) 0.0553(10) 0.0714(10) 0.0009(8) -0.0179(9) -0.0007(8)
N3 0.0634(8) 0.0462(7) 0.0712(8) -0.0001(6) -0.0119(6) -0.0014(6)
C4 0.0886(14) 0.0446(8) 0.0874(11) -0.0037(9) -0.0096(11) -0.0017(8)
C5 0.1008(17) 0.0667(13) 0.137(2) 0.0184(13) 0.0054(16) 0.0362(14)
C21 0.0631(10) 0.0595(10) 0.0862(11) 0.0043(9) -0.0174(9) -0.0045(9)
C22 0.0632(11) 0.0640(11) 0.0955(13) -0.0066(8) -0.0070(11) -0.0064(10)
O22 0.0898(10) 0.0645(8) 0.1187(11) -0.0158(8) 0.0023(9) -0.0160(8)
C23 0.0919(16) 0.0907(15) 0.1004(15) -0.0015(13) 0.0146(13) -0.0036(13)
C24 0.0747(13) 0.0927(16) 0.1157(16) 0.0013(13) 0.0042(13) -0.0298(14)
C25 0.0722(12) 0.0642(11) 0.1215(16) 0.0027(10) -0.0009(12) -0.0215(12)
S3 0.0656(3) 0.0527(2) 0.0596(2) 0.00355(18) -0.01270(17) -0.00279(16)
O32 0.0830(9) 0.0670(7) 0.0583(6) 0.0074(7) 0.0002(6) 0.0023(6)
O31 0.0745(8) 0.0782(8) 0.0874(8) 0.0000(7) -0.0297(7) -0.0148(7)
C31 0.0646(10) 0.0492(9) 0.0612(9) 0.0054(8) -0.0046(8) 0.0052(7)
C32 0.0653(10) 0.0575(9) 0.0634(9) 0.0022(9) 0.0021(8) 0.0014(7)
C33 0.0820(13) 0.0567(9) 0.0737(10) -0.0002(10) -0.0028(10) -0.0091(8)
C34 0.0871(14) 0.0695(11) 0.0687(10) 0.0163(11) 0.0061(10) -0.0015(9)
C341 0.123(2) 0.1119(18) 0.1056(17) 0.0114(16) 0.0203(17) -0.0401(17)
C35 0.0751(12) 0.0725(12) 0.0847(12) 0.0117(11) 0.0184(11) 0.0057(11)
C36 0.0654(11) 0.0598(10) 0.0866(12) 0.0002(9) 0.0013(10) 0.0066(9)
C41 0.0759(11) 0.0518(9) 0.0806(11) -0.0060(9) -0.0133(10) 0.0124(8)
C42 0.0851(13) 0.0783(13) 0.0846(13) -0.0050(12) -0.0118(11) 0.0041(10)
C43 0.112(2) 0.0953(15) 0.0836(13) 0.0187(16) 0.0030(13) 0.0154(13)
C44 0.1003(19) 0.1081(18) 0.1024(18) 0.0294(16) 0.0107(15) 0.0433(16)
C45 0.0746(15) 0.116(2) 0.133(2) -0.0073(15) -0.0120(16) 0.0549(19)
C46 0.0870(15) 0.0761(12) 0.0964(15) -0.0141(12) -0.0200(13) 0.0193(12)

loop_
_atom_site_label
_atom_site_occupancy
_atom_site_fract_x
_atom_site_fract_y
_atom_site_fract_z
_atom_site_U_iso_or_equiv
_atom_site_thermal_displace_type
_atom_site_calc_flag
_atom_site_refinement_flags
_atom_site_type_symbol
O1 1 .2666(2) .6005(1) .60343(9) .0918(5) Uani d . O
C2 1 .2760(2) .5227(1) .6602(1) .0650(5) Uani d . C
H2 1 .2803 .4527 .6366 .078 Uiso calc R H
N3 1 .4270(2) .5453(1) .69568(8) .0603(4) Uani d . N
C4 1 .4989(3) .6405(1) .6618(1) .0735(5) Uani d . C
H4 1 .537 .6868 .7018 .088 Uiso calc R H
C5 1 .3552(3) .6891(2) .6274(2) .1014(8) Uani d . C
H5A 1 .2995 .7305 .6643 .122 Uiso calc R H
H5B 1 .3813 .7342 .5853 .122 Uiso calc R H
C21 1 .1386(2) .5265(1) .7128(1) .0696(5) Uani d . C
H21 1 .0504 .5446 .6812 .084 Uiso calc R H
C22 1 .0984(2) .4207(2) .7492(1) .0742(5) Uani d . C
O22 1 .1047(2) .3366(1) .7180(1) .0910(5) Uani d . O
C23 1 .0428(3) .4416(2) .8275(1) .0944(7) Uani d . C
H23A 1 .1183 .4186 .864 .113 Uiso calc R H
H23B 1 -0.0531 .4047 .8369 .113 Uiso calc R H
C24 1 .0198(3) .5602(2) .8315(2) .0944(7) Uani d . C
H24A 1 .0388 .5861 .8819 .113 Uiso calc R H
H24B 1 -0.0839 .5793 .8169 .113 Uiso calc R H
C25 1 .1365(3) .6054(2) .7766(2) .0860(6) Uani d . C
H25A 1 .105 .6747 .759 .103 Uiso calc R H
H25B 1 .2371 .6111 .7997 .103 Uiso calc R H
S3 1 .52127(5) .45522(3) .74082(2) .0593(2) Uani d . S
O32 1 .4163(2) .4068(1) .79184(6) .0694(3) Uani d . O
O31 1 .6571(2) .5052(1) .76839(8) .0800(4) Uani d . O
C31 1 .5735(2) .3572(1) .67498(9) .0583(4) Uani d . C
C32 1 .4709(2) .2782(1) .6570(1) .0621(4) Uani d . C
H32 1 .3765 .2744 .6812 .074 Uiso calc R H
C33 1 .5093(2) .2046(1) .6025(1) .0708(5) Uani d . C
H33 1 .4398 .1514 .5902 .085 Uiso calc R H
C34 1 .6498(3) .2090(2) .5660(1) .0751(5) Uani d . C
C341 1 .6891(4) .1293(2) .5060(2) .1135(9) Uani d . C
H34A 1 .7985 .1201 .5038 .17 Uiso calc R H
H34B 1 .6525 .1542 .4583 .17 Uiso calc R H
H34C 1 .6412 .0628 .5175 .17 Uiso calc R H
C35 1 .7508(3) .2871(2) .5863(1) .0775(5) Uani d . C
H35 1 .8462 .2898 .5628 .093 Uiso calc R H
C36 1 .7167(2) .3618(2) .6401(1) .0706(5) Uani d . C
H36 1 .7874 .4139 .6528 .085 Uiso calc R H
C41 1 .6257(2) .6211(1) .6059(1) .0694(5) Uani d . C
C42 1 .6043(3) .5635(2) .5404(1) .0827(6) Uani d . C
H42 1 .5086 .5341 .5304 .099 Uiso calc R H
C43 1 .7237(3) .5492(2) .4896(1) .0969(7) Uani d . C
H43 1 .708 .5094 .4464 .116 Uiso calc R H
C44 1 .8639(4) .5936(2) .5033(2) .1036(8) Uani d . C
H44 1 .9437 .5845 .4692 .124 Uiso calc R H
C45 1 .8871(3) .6513(2) .5670(2) .1077(9) Uani d . C
H45 1 .9828 .6815 .5759 .129 Uiso calc R H
C46 1 .7685(3) .6657(2) .6191(2) .0865(7) Uani d . C
H46 1 .7855 .7051 .6624 .104 Uiso calc R H

loop_
_atom_type_symbol
_atom_type_description
_atom_type_scat_dispersion_real
_atom_type_scat_dispersion_imag
_atom_type_scat_source
C C 0.0181 0.0091 'International Tables Vol C Tables 4.2.6.8 and 6.1.1.4'
H H 0.0000 0.0000 'International Tables Vol C Tables 4.2.6.8 and 6.1.1.4'
N N 0.0311 0.0180 'International Tables Vol C Tables 4.2.6.8 and 6.1.1.4'
O O 0.0492 0.0322 'International Tables Vol C Tables 4.2.6.8 and 6.1.1.4'
S S 0.3331 0.5567 'International Tables Vol C Tables 4.2.6.8 and 6.1.1.4'

loop_
_geom_angle_atom_site_label_1
_geom_angle_atom_site_label_2
_geom_angle_atom_site_label_3
_geom_angle
_geom_angle_publ_flag
C2 O1 C5 107.49(16) y
O1 C2 N3 102.81(15) y
O1 C2 C21 111.97(15) ?
N3 C2 C21 115.26(14) ?
C4 N3 C2 110.86(14) y
C4 N3 S3 123.96(13) y
C2 N3 S3 121.63(12) y
N3 C4 C41 116.47(15) ?
N3 C4 C5 98.28(17) y
C41 C4 C5 113.67(19) ?
O1 C5 C4 104.38(16) y
C25 C21 C2 119.61(17) ?
C25 C21 C22 104.85(17) ?
C2 C21 C22 114.48(16) ?
O22 C22 C23 126.9(2) ?
O22 C22 C21 124.70(19) ?
C23 C22 C21 108.34(18) ?
C22 C23 C24 105.1(2) ?
C23 C24 C25 104.63(19) ?
C21 C25 C24 104.15(17) ?
O31 S3 O32 120.02(9) y
O31 S3 N3 106.27(8) y
O32 S3 N3 107.08(8) y
O31 S3 C31 108.99(9) y
O32 S3 C31 106.74(8) y
N3 S3 C31 107.10(8) y
C32 C31 C36 120.35(17) ?
C32 C31 S3 119.74(14) ?
C36 C31 S3 119.88(15) ?
C31 C32 C33 119.59(18) ?
C34 C33 C32 120.92(19) ?
C35 C34 C33 118.15(18) ?
C35 C34 C341 121.5(2) ?
C33 C34 C341 120.4(2) ?
C34 C35 C36 122.56(19) ?
C35 C36 C31 118.39(19) ?
C46 C41 C42 118.4(2) ?
C46 C41 C4 118.6(2) ?
C42 C41 C4 122.9(2) ?
C41 C42 C43 121.1(2) ?
C44 C43 C42 119.9(3) ?
C43 C44 C45 120.1(3) ?
C44 C45 C46 120.8(3) ?
C41 C46 C45 119.7(2) ?

loop_
_geom_bond_atom_site_label_1
_geom_bond_atom_site_label_2
_geom_bond_distance
_geom_bond_publ_flag
O1 C2 1.413(2) y
O1 C5 1.426(3) y
C2 N3 1.486(2) y
C2 C21 1.521(3) ?
N3 C4 1.484(2) y
N3 S3 1.6179(14) y
C4 C41 1.507(3) ?
C4 C5 1.522(3) y
C21 C25 1.511(3) ?
C21 C22 1.526(3) ?
C22 O22 1.200(3) ?
C22 C23 1.500(3) ?
C23 C24 1.514(4) ?
C24 C25 1.521(3) ?
S3 O31 1.4270(14) y
S3 O32 1.4263(14) y
S3 C31 1.7653(17) y
C31 C32 1.377(3) ?
C31 C36 1.394(3) ?
C32 C33 1.386(3) ?
C33 C34 1.386(3) ?
C34 C35 1.370(3) ?
C34 C341 1.509(3) ?
C35 C36 1.377(3) ?
C41 C46 1.385(3) ?
C41 C42 1.387(3) ?
C42 C43 1.390(3) ?
C43 C44 1.366(4) ?
C44 C45 1.363(4) ?
C45 C46 1.401(4) ?

loop_
_geom_torsion_atom_site_label_1
_geom_torsion_atom_site_label_2
_geom_torsion_atom_site_label_3
_geom_torsion_atom_site_label_4
_geom_torsion
_geom_torsion_publ_flag
C5 O1 C2 N3 -27.6(2) y
C5 O1 C2 C21 96.7(2) ?
O1 C2 N3 C4 3.47(19) y
C21 C2 N3 C4 -118.63(17) ?
O1 C2 N3 S3 -156.05(13) ?
C21 C2 N3 S3 81.84(18) ?
C2 N3 C4 C41 -102.2(2) ?
S3 N3 C4 C41 56.8(2) ?
C2 N3 C4 C5 19.6(2) y
S3 N3 C4 C5 178.51(16) ?
C2 O1 C5 C4 41.6(3) y
N3 C4 C5 O1 -35.7(2) y
C41 C4 C5 O1 88.1(2) ?
O1 C2 C21 C25 -82.4(2) ?
N3 C2 C21 C25 34.6(2) ?
O1 C2 C21 C22 151.93(16) ?
N3 C2 C21 C22 -91.02(19) ?
C25 C21 C22 O22 -171.5(2) ?
C2 C21 C22 O22 -38.5(3) ?
C25 C21 C22 C23 11.4(2) y
C2 C21 C22 C23 144.42(19) ?
O22 C22 C23 C24 -165.8(2) ?
C21 C22 C23 C24 11.2(2) y
C22 C23 C24 C25 -29.4(3) y
C2 C21 C25 C24 -159.41(18) ?
C22 C21 C25 C24 -29.3(2) y
C23 C24 C25 C21 36.7(2) y
C4 N3 S3 O31 24.57(16) ?
C2 N3 S3 O31 -178.64(14) ?
C4 N3 S3 O32 153.99(14) ?
C2 N3 S3 O32 -49.22(15) ?
C4 N3 S3 C31 -91.81(15) ?
C2 N3 S3 C31 64.98(15) ?
O31 S3 C31 C32 161.02(14) ?
O32 S3 C31 C32 30.01(16) ?
N3 S3 C31 C32 -84.41(15) ?
O31 S3 C31 C36 -20.70(16) ?
O32 S3 C31 C36 -151.70(14) ?
N3 S3 C31 C36 93.87(15) ?
C36 C31 C32 C33 -1.5(3) ?
S3 C31 C32 C33 176.74(14) ?
C31 C32 C33 C34 0.2(3) ?
C32 C33 C34 C35 1.1(3) ?
C32 C33 C34 C341 -179.1(2) ?
C33 C34 C35 C36 -1.2(3) ?
C341 C34 C35 C36 179.0(2) ?
C34 C35 C36 C31 0.0(3) ?
C32 C31 C36 C35 1.5(3) ?
S3 C31 C36 C35 -176.82(15) ?
N3 C4 C41 C46 -122.8(2) ?
C5 C4 C41 C46 124.0(2) ?
N3 C4 C41 C42 59.5(3) ?
C5 C4 C41 C42 -53.7(3) ?
C46 C41 C42 C43 1.1(3) ?
C4 C41 C42 C43 178.73(19) ?
C41 C42 C43 C44 -1.1(4) ?
C42 C43 C44 C45 0.4(4) ?
C43 C44 C45 C46 0.2(4) ?
C42 C41 C46 C45 -0.5(3) ?
C4 C41 C46 C45 -178.2(2) ?
C44 C45 C46 C41 -0.2(4) ?

loop_
_cod_related_entry_id
_cod_related_entry_database
_cod_related_entry_code
1 ChemSpider 10252803
